data_4319272
loop_
_publ_author_name
'Vadapalli Chandrasekhar'
'Selvarajan Nagendran'
'Ramamoorthy Boomishankar'
'Raymond J. Butcher'

_publ_section_title
;
 Effect of Sterically Hindered Ligands on the Solid-State Structures of
 Organosilanediols Containing Si-N Bonds
;
_journal_name_full 'Inorganic Chemistry'
_journal_page_first 940
_journal_page_last 945
_journal_paper_doi 10.1021/ic000487c
_journal_volume 40
_journal_year 2001
_chemical_formula_sum 'C16 H29 Cl2 N Si2'
_chemical_formula_weight 362.48
_chemical_name_systematic
; 
 ? 
;
_space_group_IT_number 63
_symmetry_cell_setting orthorhombic
_symmetry_space_group_name_Hall '-C 2c 2'
_symmetry_space_group_name_H-M 'C m c m'
_atom_sites_solution_hydrogens geom
_atom_sites_solution_primary direct
_atom_sites_solution_secondary difmap
_audit_creation_method SHELXL-97
_cell_angle_alpha 90.00
_cell_angle_beta 90.00
_cell_angle_gamma 90.00
_cell_formula_units_Z 4
_cell_length_a 12.351(2)
_cell_length_b 12.086(2)
_cell_length_c 14.302(2)
_cell_measurement_reflns_used 37
_cell_measurement_temperature 293(2)
_cell_measurement_theta_max 12.32
_cell_measurement_theta_min 2.35
_cell_volume 2134.9(6)
_computing_cell_refinement 'Bruker XSCANS'
_computing_data_collection 'Bruker XSCANS'
_computing_data_reduction 'Bruker SHELXTL'
_computing_molecular_graphics 'Bruker SHELXTL'
_computing_publication_material 'Bruker SHELXTL'
_computing_structure_refinement 'SHELXL-97 (Sheldrick, 1997)'
_computing_structure_solution 'SHELXS-97 (Sheldrick, 1990)'
_diffrn_ambient_temperature 293(2)
_diffrn_measured_fraction_theta_full 1.000
_diffrn_measured_fraction_theta_max 1.000
_diffrn_measurement_device_type 'Bruker P4'
_diffrn_measurement_method '\w scans'
_diffrn_radiation_monochromator graphite
_diffrn_radiation_source 'fine-focus sealed tube'
_diffrn_radiation_type MoK\a
_diffrn_radiation_wavelength 0.71073
_diffrn_reflns_av_R_equivalents 0.0649
_diffrn_reflns_av_sigmaI/netI 0.0389
_diffrn_reflns_limit_h_max 16
_diffrn_reflns_limit_h_min 0
_diffrn_reflns_limit_k_max 15
_diffrn_reflns_limit_k_min 0
_diffrn_reflns_limit_l_max 0
_diffrn_reflns_limit_l_min -18
_diffrn_reflns_number 1408
_diffrn_reflns_theta_full 27.50
_diffrn_reflns_theta_max 27.50
_diffrn_reflns_theta_min 2.36
_diffrn_standards_interval_count 97
_diffrn_standards_number 3
_exptl_absorpt_coefficient_mu 0.412
_exptl_absorpt_correction_type none
_exptl_crystal_colour pale_brown
_exptl_crystal_density_diffrn 1.128
_exptl_crystal_density_method 'not measured'
_exptl_crystal_description chunk
_exptl_crystal_F_000 776
_exptl_crystal_size_max 0.60
_exptl_crystal_size_mid 0.80
_exptl_crystal_size_min 0.76
_refine_diff_density_max 0.406
_refine_diff_density_min -0.190
_refine_diff_density_rms 0.049
_refine_ls_extinction_method none
_refine_ls_goodness_of_fit_ref 1.023
_refine_ls_hydrogen_treatment mixed
_refine_ls_matrix_type full
_refine_ls_number_parameters 81
_refine_ls_number_reflns 1337
_refine_ls_number_restraints 0
_refine_ls_restrained_S_all 1.023
_refine_ls_R_factor_all 0.1192
_refine_ls_R_factor_gt 0.0724
_refine_ls_shift/su_max 0.007
_refine_ls_shift/su_mean 0.001
_refine_ls_structure_factor_coef Fsqd
_refine_ls_weighting_details 'calc w=1/[\s^2^(Fo^2^)+(0.1198P)^2^+1.8703P] where P=(Fo^2^+2Fc^2^)/3'
_refine_ls_weighting_scheme calc
_refine_ls_wR_factor_gt 0.2081
_refine_ls_wR_factor_ref 0.2460
_reflns_number_gt 765
_reflns_number_total 1337
_reflns_threshold_expression >2sigma(I)
_cod_data_source_file ic000487c_3.cif
_cod_data_source_block vc14a
_cod_depositor_comments
;
The following automatic conversions were performed:

'_symmetry_cell_setting' value 'Orthorhombic' changed to
'orthorhombic' according to the built-in table from CIF Core
dictionary named 'cif_core.dic' version 2.4.1 from 2010-06-29.

Automatic conversion script
Id: cif_fix_values 1646 2011-03-28 12:23:43Z adriana 
;
_cod_original_cell_volume 2135.1(6)
_cod_database_code 4319272

loop_
_symmetry_equiv_pos_as_xyz
'x, y, z'
'-x, -y, z+1/2'
'-x, y, -z+1/2'
'x, -y, -z'
'x+1/2, y+1/2, z'
'-x+1/2, -y+1/2, z+1/2'
'-x+1/2, y+1/2, -z+1/2'
'x+1/2, -y+1/2, -z'
'-x, -y, -z'
'x, y, -z-1/2'
'x, -y, z-1/2'
'-x, y, z'
'-x+1/2, -y+1/2, -z'
'x+1/2, y+1/2, -z-1/2'
'x+1/2, -y+1/2, z-1/2'
'-x+1/2, y+1/2, z'

loop_
_atom_site_label
_atom_site_type_symbol
_atom_site_fract_x
_atom_site_fract_y
_atom_site_fract_z
_atom_site_U_iso_or_equiv
_atom_site_adp_type
_atom_site_occupancy
_atom_site_symmetry_multiplicity
_atom_site_calc_flag
_atom_site_refinement_flags
_atom_site_disorder_assembly
_atom_site_disorder_group
Si Si 0.37308(15) 0.08378(13) 0.7500 0.0856(7) Uani 1 2 d S . .
N N 0.5000 0.1481(4) 0.7500 0.0610(14) Uani 1 4 d S . .
C1 C 0.5000 0.2673(5) 0.7500 0.0501(13) Uani 1 4 d S . .
C2 C 0.5000 0.3247(4) 0.6640(3) 0.0586(11) Uani 1 2 d S A .
C21 C 0.5000 0.2682(4) 0.5700(3) 0.0735(14) Uani 1 2 d S . .
H21A H 0.5000 0.1881 0.5807 0.074(14) Uiso 1 2 calc SR A .
C22 C 0.3996(4) 0.2968(5) 0.5138(3) 0.1098(16) Uani 1 1 d . A .
H22A H 0.3363 0.2737 0.5475 0.14(2) Uiso 1 1 calc R . .
H22B H 0.4022 0.2596 0.4546 0.15(2) Uiso 1 1 calc R . .
H22C H 0.3969 0.3753 0.5039 0.16(3) Uiso 1 1 calc R . .
C3 C 0.5000 0.4402(4) 0.6670(4) 0.0773(15) Uani 1 2 d S . .
H3A H 0.5000 0.4796 0.6112 0.076(15) Uiso 1 2 calc SR A .
C4 C 0.5000 0.4972(7) 0.7500 0.089(3) Uani 1 4 d S . .
H4A H 0.5000 0.5741 0.7500 0.09(3) Uiso 1 4 calc SR . .
C5 C 0.2592(4) 0.1939(5) 0.7500 0.0856(17) Uani 1 2 d S A .
H5A H 0.2669 0.2406 0.6961 0.18(3) Uiso 1 1 d R . .
H5B H 0.1900 0.1578 0.7500 0.14(2) Uiso 1 2 d SR . .
C6 C 0.3358(18) -0.0032(16) 0.8665(12) 0.091(4) Uani 0.50 1 d P A 1
H6A H 0.2751 0.0306 0.8972 0.136 Uiso 0.50 1 calc PR A 1
H6B H 0.3969 -0.0037 0.9080 0.136 Uiso 0.50 1 calc PR A 1
H6C H 0.3177 -0.0778 0.8495 0.136 Uiso 0.50 1 calc PR A 1
Cl1 Cl 0.3672(9) -0.0186(9) 0.8564(7) 0.231(5) Uani 0.50 1 d P A 2

loop_
_atom_site_aniso_label
_atom_site_aniso_U_11
_atom_site_aniso_U_22
_atom_site_aniso_U_33
_atom_site_aniso_U_23
_atom_site_aniso_U_13
_atom_site_aniso_U_12
Si 0.1122(14) 0.0721(10) 0.0725(10) 0.000 0.000 -0.0377(9)
N 0.077(3) 0.048(3) 0.057(3) 0.000 0.000 0.000
C1 0.036(3) 0.051(3) 0.063(3) 0.000 0.000 0.000
C2 0.047(2) 0.060(2) 0.069(3) 0.009(2) 0.000 0.000
C21 0.085(3) 0.075(3) 0.061(3) 0.014(3) 0.000 0.000
C22 0.106(4) 0.138(5) 0.085(3) 0.012(3) -0.022(3) -0.016(3)
C3 0.072(3) 0.057(3) 0.103(4) 0.020(3) 0.000 0.000
C4 0.073(5) 0.050(4) 0.143(8) 0.000 0.000 0.000
C5 0.043(2) 0.093(4) 0.121(4) 0.000 0.000 -0.026(2)
C6 0.119(9) 0.082(6) 0.071(6) 0.038(5) 0.036(6) -0.013(7)
Cl1 0.249(9) 0.234(9) 0.211(7) 0.109(6) -0.023(5) -0.139(7)

loop_
_atom_type_symbol
_atom_type_description
_atom_type_scat_dispersion_real
_atom_type_scat_dispersion_imag
_atom_type_scat_source
C C 0.0033 0.0016 'International Tables Vol C Tables 4.2.6.8 and 6.1.1.4'
H H 0.0000 0.0000 'International Tables Vol C Tables 4.2.6.8 and 6.1.1.4'
N N 0.0061 0.0033 'International Tables Vol C Tables 4.2.6.8 and 6.1.1.4'
Si Si 0.0817 0.0704 'International Tables Vol C Tables 4.2.6.8 and 6.1.1.4'
Cl Cl 0.1484 0.1585 'International Tables Vol C Tables 4.2.6.8 and 6.1.1.4'

loop_
_geom_angle_atom_site_label_1
_geom_angle_atom_site_label_2
_geom_angle_atom_site_label_3
_geom_angle
_geom_angle_site_symmetry_1
_geom_angle_site_symmetry_3
_geom_angle_publ_flag
N Si C5 110.2(2) . . ?
N Si Cl1 108.3(3) . 10_557 ?
C5 Si Cl1 114.0(3) . 10_557 ?
N Si Cl1 108.3(3) . . ?
C5 Si Cl1 114.0(3) . . ?
Cl1 Si Cl1 101.7(7) 10_557 . ?
N Si C6 115.8(7) . 10_557 ?
C5 Si C6 101.1(5) . 10_557 ?
Cl1 Si C6 13.0(8) 10_557 10_557 ?
Cl1 Si C6 107.6(4) . 10_557 ?
N Si C6 115.8(7) . . ?
C5 Si C6 101.1(5) . . ?
Cl1 Si C6 107.6(4) 10_557 . ?
Cl1 Si C6 13.0(8) . . ?
C6 Si C6 110.9(13) 10_557 . ?
C1 N Si 116.39(15) . . ?
C1 N Si 116.39(15) . 3_656 ?
Si N Si 127.2(3) . 3_656 ?
C2 C1 C2 121.2(5) 10_557 . ?
C2 C1 N 119.4(3) 10_557 . ?
C2 C1 N 119.4(3) . . ?
C3 C2 C1 117.6(5) . . ?
C3 C2 C21 118.7(5) . . ?
C1 C2 C21 123.7(4) . . ?
C2 C21 C22 111.6(3) . . ?
C2 C21 C22 111.6(3) . 12_655 ?
C22 C21 C22 109.6(5) . 12_655 ?
C4 C3 C2 121.9(6) . . ?
C3 C4 C3 119.7(7) . 10_557 ?

loop_
_geom_bond_atom_site_label_1
_geom_bond_atom_site_label_2
_geom_bond_distance
_geom_bond_site_symmetry_2
_geom_bond_publ_flag
Si N 1.750(3) . ?
Si C5 1.936(6) . ?
Si Cl1 1.962(8) 10_557 ?
Si Cl1 1.962(8) . ?
Si C6 2.023(14) 10_557 ?
Si C6 2.023(14) . ?
N C1 1.440(7) . ?
N Si 1.750(3) 3_656 ?
C1 C2 1.412(5) 10_557 ?
C1 C2 1.412(5) . ?
C2 C3 1.396(6) . ?
C2 C21 1.508(7) . ?
C21 C22 1.517(5) . ?
C21 C22 1.517(5) 12_655 ?
C3 C4 1.372(7) . ?
C4 C3 1.372(7) 10_557 ?
